data_4101860
loop_
_publ_author_name
'Hitoshi Miyasaka'
'Natsuko Motokawa'
'Satoshi Matsunaga'
'Masahiro Yamashita'
'Kunihisa Sugimoto'
'Tatsuya Mori'
'Naoki Toyota'
'Kim R. Dunbar'

_publ_section_title
;
 Control of Charge Transfer in a Series of Ru2II,II/TCNQ Two-Dimensional
 Networks by Tuning the Electron Affinity of TCNQ Units: A Route to
 Synergistic Magnetic/Conducting Materials
;
_journal_name_full 'Journal of the American Chemical Society'
_journal_page_first 1532
_journal_page_last 1544
_journal_paper_doi 10.1021/ja909489s
_journal_volume 132
_journal_year 2010
_chemical_formula_moiety 'C52 H34 F24 N4 O16 Ru4 '
_chemical_formula_sum 'C52 H34 F24 N4 O16 Ru4'
_chemical_formula_weight 1831.10
_space_group_IT_number 12
_symmetry_cell_setting monoclinic
_symmetry_Int_Tables_number 12
_symmetry_space_group_name_Hall '-C 2y'
_symmetry_space_group_name_H-M 'C 1 2/m 1'
_cell_angle_alpha 90.0000
_cell_angle_beta 95.594(3)
_cell_angle_gamma 90.0000
_cell_formula_units_Z 2
_cell_length_a 16.7809(8)
_cell_length_b 20.8853(10)
_cell_length_c 8.7101(4)
_cell_measurement_reflns_used 6031
_cell_measurement_temperature 118.1
_cell_measurement_theta_max 31.0
_cell_measurement_theta_min 3.2
_cell_volume 3038.1(2)
_computing_cell_refinement CrystalClear
_computing_data_collection CrystalClear
_computing_data_reduction CrystalStructure
_computing_publication_material 'CrystalStructure 3.8'
_computing_structure_refinement CRYSTALS
_computing_structure_solution SHELXS97
_diffrn_ambient_temperature 118.1
_diffrn_detector_area_resol_mean 29.26
_diffrn_measured_fraction_theta_full 0.991
_diffrn_measured_fraction_theta_max 0.878
_diffrn_measurement_device_type 'Rigaku Saturn'
_diffrn_measurement_method \w
_diffrn_radiation_type 'Mo K\a'
_diffrn_radiation_wavelength 0.71070
_diffrn_reflns_av_R_equivalents 0.016
_diffrn_reflns_limit_h_max 22
_diffrn_reflns_limit_h_min -22
_diffrn_reflns_limit_k_max 28
_diffrn_reflns_limit_k_min -28
_diffrn_reflns_limit_l_max 12
_diffrn_reflns_limit_l_min -11
_diffrn_reflns_number 13634
_diffrn_reflns_theta_full 26.50
_diffrn_reflns_theta_max 31.11
_exptl_absorpt_coefficient_mu 1.120
_exptl_absorpt_correction_T_max 0.894
_exptl_absorpt_correction_T_min 0.723
_exptl_absorpt_correction_type multi-scan
_exptl_absorpt_process_details 'Jacobson, R. (1998) Private communication'
_exptl_crystal_colour greenishblue
_exptl_crystal_density_diffrn 2.001
_exptl_crystal_density_method 'not measured'
_exptl_crystal_description prism
_exptl_crystal_F_000 1788.00
_exptl_crystal_size_max 0.15
_exptl_crystal_size_mid 0.13
_exptl_crystal_size_min 0.10
_refine_diff_density_max 3.74
_refine_diff_density_min -1.37
_refine_ls_extinction_method none
_refine_ls_goodness_of_fit_ref 1.000
_refine_ls_hydrogen_treatment noref
_refine_ls_number_parameters 253
_refine_ls_number_reflns 3205
_refine_ls_R_factor_gt 0.0452
_refine_ls_shift/su_max 0.0000
_refine_ls_structure_factor_coef Fsqd
_refine_ls_weighting_details 'w = 1/[0.0048Fo^2^ + 3.0000\s(Fo^2^) + 0.5000]/(4Fo^2^)'
_refine_ls_weighting_scheme calc
_refine_ls_wR_factor_ref 0.1523
_reflns_number_gt 3062
_reflns_number_total 3209
_reflns_threshold_expression F^2^>2.0\s(F^2^)
_cod_data_source_file ja909489s_si_002.cif
_cod_data_source_block '___Ru2-CF3-TCNQ'
_cod_original_formula_sum 'C52 H34 F24 N4 O16 Ru4 '
_cod_database_code 4101860

loop_
_symmetry_equiv_pos_site_id
_symmetry_equiv_pos_as_xyz
1 +X,+Y,+Z
2 -X,+Y,-Z
3 -X,-Y,-Z
4 +X,-Y,+Z
5 1/2+X,1/2+Y,+Z
6 1/2-X,1/2+Y,-Z
7 1/2-X,1/2-Y,-Z
8 1/2+X,1/2-Y,+Z

loop_
_atom_site_label
_atom_site_type_symbol
_atom_site_fract_x
_atom_site_fract_y
_atom_site_fract_z
_atom_site_U_iso_or_equiv
_atom_site_adp_type
_atom_site_occupancy
_atom_site_symmetry_multiplicity
_atom_site_calc_flag
_atom_site_refinement_flags
_atom_site_disorder_assembly
_atom_site_disorder_group
Ru(1) Ru 0.229230(10) 0.201200(10) 0.45099(2) 0.01230(10) Uani 1.00 1 d . . .
F(1) F 0.35160(16) 0.24007(12) 0.0022(2) 0.0397(6) Uani 1.00 1 d . . .
F(2) F 0.43295(14) 0.30442(12) 0.1290(3) 0.0392(7) Uani 1.00 1 d . . .
F(3) F 0.32019(13) 0.33879(11) 0.0257(2) 0.0339(5) Uani 1.00 1 d . . .
F(4) F 0.03364(14) 0.39468(12) 0.3393(3) 0.0471(6) Uani 1.00 1 d . . .
F(5) F -0.02450(14) 0.30248(11) 0.3398(3) 0.0435(7) Uani 1.00 1 d . . .
F(6) F 0.03773(17) 0.33165(14) 0.1478(2) 0.0512(7) Uani 1.00 1 d . . .
O(1) O 0.28410(12) 0.22077(11) 0.2539(2) 0.0169(5) Uani 1.00 1 d . . .
O(2) O 0.12480(12) 0.24442(10) 0.3536(2) 0.0185(5) Uani 1.00 1 d . . .
O(3) O 0.17639(13) 0.18285(12) 0.6526(2) 0.0200(5) Uani 1.00 1 d . . .
O(4) O 0.33377(12) 0.16053(10) 0.5504(2) 0.0186(5) Uani 1.00 1 d . . .
N(1) N 0.18682(14) 0.10526(12) 0.3470(2) 0.0177(6) Uani 1.00 1 d . . .
C(1) C 0.31805(17) 0.27369(14) 0.2467(3) 0.0170(6) Uani 1.00 1 d . . .
C(2) C 0.3558(2) 0.28897(17) 0.0989(4) 0.0237(8) Uani 1.00 1 d . . .
C(3) C 0.1181(2) 0.30319(13) 0.3748(3) 0.0172(7) Uani 1.00 1 d . . .
C(4) C 0.0404(2) 0.33477(18) 0.2990(4) 0.0286(8) Uani 1.00 1 d . . .
C(5) C 0.16124(17) 0.05861(12) 0.2953(3) 0.0139(6) Uani 1.00 1 d . . .
C(6) C 0.1280(2) 0.0000 0.2321(4) 0.0132(8) Uani 1.00 2 d S . .
C(7) C 0.0645(2) 0.0000 0.1164(4) 0.0129(8) Uani 1.00 2 d S . .
C(8) C 0.03085(17) 0.05964(12) 0.0567(3) 0.0154(6) Uani 1.00 1 d . . .
C(9) C 0.3691(5) 0.000000(10) 0.3342(17) 0.106(3) Uani 1.00 2 d S . .
C(10) C 0.3512(6) 0.0000 0.1939(18) 0.087(3) Uani 1.00 2 d S . .
C(11) C 0.3414(3) 0.0607(2) 0.1106(10) 0.0695(16) Uani 1.00 1 d . . .
C(12) C 0.3167(4) 0.0569(3) -0.0429(13) 0.096(2) Uani 1.00 1 d . . .
C(13) C 0.3085(6) 0.0000 -0.1309(17) 0.095(3) Uani 1.00 2 d S . .
C(14) C 0.2818(13) 0.000000(10) -0.295(2) 0.287(10) Uani 1.00 2 d S . .
C(15) C 0.000000(10) 0.1407(3) 0.500000(10) 0.064(2) Uani 1.00 2 d S . .
C(16) C 0.0000 0.0650 0.5000 0.069 Uani 1.00 2 d R . .
C(17) C 0.0566(2) 0.0319(3) 0.5888(5) 0.0679(14) Uani 1.00 1 d . . .
H(1) H 0.0518 0.0991 0.0972 0.018 Uiso 1.00 1 c R . .
H(2) H 0.4201 0.0195 0.3567 0.127 Uiso 1.00 1 c R . .
H(3) H 0.3301 0.0233 0.3832 0.127 Uiso 1.00 1 c R . .
H(4) H 0.3711 -0.0428 0.3711 0.127 Uiso 1.00 1 c R . .
H(5) H 0.3516 0.1007 0.1607 0.085 Uiso 1.00 1 c R . .
H(6) H 0.3038 0.0960 -0.0954 0.115 Uiso 1.00 1 c R . .
H(7) H 0.3205 0.0212 -0.3499 0.320 Uiso 1.00 1 c R . .
H(8) H 0.2757 -0.0429 -0.3308 0.320 Uiso 1.00 1 c R . .
H(9) H 0.2320 0.0217 -0.3121 0.320 Uiso 1.00 1 c R . .
H(10) H 0.0455 0.1559 0.4541 0.076 Uiso 1.00 1 c R . .
H(11) H -0.0474 0.1559 0.4428 0.076 Uiso 1.00 1 c R . .
H(12) H 0.0019 0.1559 0.6031 0.076 Uiso 1.00 1 c R . .
H(13) H 0.0963 0.0545 0.6523 0.083 Uiso 1.00 1 c R . .

loop_
_atom_site_aniso_label
_atom_site_aniso_U_11
_atom_site_aniso_U_22
_atom_site_aniso_U_33
_atom_site_aniso_U_12
_atom_site_aniso_U_13
_atom_site_aniso_U_23
Ru(1) 0.0153(2) 0.0097(2) 0.0117(2) -0.00258(6) 0.00036(13) -0.00134(6)
F(1) 0.0607(15) 0.0374(12) 0.0242(10) -0.0031(11) 0.0202(10) -0.0049(9)
F(2) 0.0250(12) 0.0600(17) 0.0339(13) -0.0016(9) 0.0100(10) 0.0137(10)
F(3) 0.0412(12) 0.0369(12) 0.0248(10) 0.0072(9) 0.0086(9) 0.0155(9)
F(4) 0.0445(13) 0.0326(12) 0.0598(15) 0.0206(10) -0.0172(11) -0.0067(11)
F(5) 0.0192(12) 0.0585(18) 0.0520(16) 0.0010(9) -0.0006(11) -0.0057(11)
F(6) 0.0522(15) 0.079(2) 0.0205(10) 0.0323(14) -0.0054(10) 0.0029(11)
O(1) 0.0208(11) 0.0160(10) 0.0140(10) -0.0003(9) 0.0017(8) -0.0018(9)
O(2) 0.0185(10) 0.0185(10) 0.0175(10) 0.0016(8) -0.0030(9) -0.0016(8)
O(3) 0.0290(12) 0.0136(10) 0.0181(11) -0.0048(9) 0.0060(9) 0.0005(9)
O(4) 0.0213(10) 0.0147(10) 0.0193(10) 0.0021(7) -0.0003(8) -0.0002(7)
N(1) 0.0185(12) 0.0153(13) 0.0191(12) -0.0009(9) 0.0012(9) -0.0026(9)
C(1) 0.0164(13) 0.0188(15) 0.0160(13) 0.0010(11) 0.0020(10) 0.0019(11)
C(2) 0.0275(18) 0.0241(15) 0.0200(16) 0.0010(13) 0.0055(14) 0.0032(12)
C(3) 0.0179(15) 0.0231(16) 0.0108(14) 0.0020(10) 0.0024(12) 0.0030(10)
C(4) 0.0283(17) 0.0346(18) 0.0214(16) 0.0093(14) -0.0055(13) -0.0053(13)
C(5) 0.0138(12) 0.0140(13) 0.0136(12) 0.0024(10) 0.0003(10) 0.0010(10)
C(6) 0.0131(18) 0.0121(18) 0.0140(17) 0.0000 -0.0002(14) 0.0000
C(7) 0.0119(17) 0.0106(17) 0.0160(18) 0.0000 0.0008(14) 0.0000
C(8) 0.0183(13) 0.0088(12) 0.0185(14) -0.0009(10) -0.0006(11) -0.0002(10)
C(9) 0.031(4) 0.062(5) 0.225(15) 0.0000 0.007(6) 0.0000
C(10) 0.048(5) 0.062(5) 0.150(11) 0.0000 0.011(6) 0.0000
C(11) 0.040(2) 0.030(2) 0.142(6) 0.004(2) 0.026(3) -0.010(3)
C(12) 0.072(4) 0.054(3) 0.161(8) 0.014(3) 0.001(5) 0.000(4)
C(13) 0.077(6) 0.057(5) 0.149(11) 0.0000 0.007(7) 0.0000
C(14) 0.25(2) 0.084(10) 0.47(3) 0.0000 -0.26(2) 0.0000
C(15) 0.048(4) 0.060(4) 0.082(5) 0.0000 0.003(3) 0.0000
C(16) 0.116(7) 0.022(2) 0.084(5) 0.0000 0.082(6) 0.0000
C(17) 0.043(2) 0.123(5) 0.042(2) -0.055(2) 0.026(2) -0.035(2)

loop_
_atom_type_symbol
_atom_type_description
_atom_type_scat_dispersion_real
_atom_type_scat_dispersion_imag
_atom_type_scat_source
C C 0.003 0.002
;
International Tables for Crystallography
(1992, Vol. C, Tables 4.2.6.8 and 6.1.1.4)
;
H H 0.000 0.000
;
International Tables for Crystallography
(1992, Vol. C, Table 6.1.1.4)
;
F F 0.017 0.010
;
International Tables for Crystallography
(1992, Vol. C, Tables 4.2.6.8 and 6.1.1.4)
;
N N 0.006 0.003
;
International Tables for Crystallography
(1992, Vol. C, Tables 4.2.6.8 and 6.1.1.4)
;
O O 0.011 0.006
;
International Tables for Crystallography
(1992, Vol. C, Tables 4.2.6.8 and 6.1.1.4)
;
Ru Ru -1.259 0.836
;
International Tables for Crystallography
(1992, Vol. C, Tables 4.2.6.8 and 6.1.1.4)
;

loop_
_geom_angle_atom_site_label_1
_geom_angle_atom_site_label_2
_geom_angle_atom_site_label_3
_geom_angle
_geom_angle_publ_flag
_geom_angle_site_symmetry_1
_geom_angle_site_symmetry_2
_geom_angle_site_symmetry_3
Ru(1) Ru(1) O(1) 89.40(6) yes 7_556 . .
Ru(1) Ru(1) O(2) 88.82(5) yes 7_556 . .
Ru(1) Ru(1) O(3) 89.35(6) yes 7_556 . .
Ru(1) Ru(1) O(4) 89.69(5) yes 7_556 . .
Ru(1) Ru(1) N(1) 178.44(4) yes 7_556 . .
O(1) Ru(1) O(2) 90.07(7) yes . . .
O(1) Ru(1) O(3) 178.50(8) yes . . .
O(1) Ru(1) O(4) 90.03(7) yes . . .
O(1) Ru(1) N(1) 89.48(7) yes . . .
O(2) Ru(1) O(3) 90.73(7) yes . . .
O(2) Ru(1) O(4) 178.51(7) yes . . .
O(2) Ru(1) N(1) 90.08(7) yes . . .
O(3) Ru(1) O(4) 89.13(7) yes . . .
O(3) Ru(1) N(1) 91.79(8) yes . . .
O(4) Ru(1) N(1) 91.41(8) yes . . .
Ru(1) O(1) C(1) 117.36(17) yes . . .
Ru(1) O(2) C(3) 116.84(18) yes . . .
Ru(1) O(3) C(1) 116.54(19) yes . . 7_556
Ru(1) O(4) C(3) 116.82(18) yes . . 7_556
Ru(1) N(1) C(5) 176.0(2) yes . . .
O(1) C(1) O(3) 127.3(2) yes . . 7_556
O(1) C(1) C(2) 117.2(2) yes . . .
O(3) C(1) C(2) 115.4(2) yes 7_556 . .
F(1) C(2) F(2) 107.6(2) yes . . .
F(1) C(2) F(3) 107.8(2) yes . . .
F(1) C(2) C(1) 112.1(2) yes . . .
F(2) C(2) F(3) 106.7(2) yes . . .
F(2) C(2) C(1) 111.1(2) yes . . .
F(3) C(2) C(1) 111.4(2) yes . . .
O(2) C(3) O(4) 127.8(2) yes . . 7_556
O(2) C(3) C(4) 116.1(2) yes . . .
O(4) C(3) C(4) 116.1(2) yes 7_556 . .
F(4) C(4) F(5) 108.2(2) yes . . .
F(4) C(4) F(6) 108.7(3) yes . . .
F(4) C(4) C(3) 112.6(2) yes . . .
F(5) C(4) F(6) 106.7(2) yes . . .
F(5) C(4) C(3) 109.9(2) yes . . .
F(6) C(4) C(3) 110.5(2) yes . . .
N(1) C(5) C(6) 179.0(3) yes . . .
C(5) C(6) C(5) 117.4(2) yes . . 4_555
C(5) C(6) C(7) 121.30(15) yes . . .
C(5) C(6) C(7) 121.30(15) yes 4_555 . .
C(6) C(7) C(8) 120.35(15) yes . . .
C(6) C(7) C(8) 120.35(15) yes . . 4_555
C(8) C(7) C(8) 119.3(2) yes . . 4_555
C(7) C(8) C(8) 120.3(2) yes . . 2_555
C(9) C(10) C(11) 119.9(5) yes . . .
C(9) C(10) C(11) 119.9(5) yes . . 4_555
C(11) C(10) C(11) 120.3(11) yes . . 4_555
C(10) C(11) C(12) 116.4(6) yes . . .
C(11) C(12) C(13) 125.8(7) yes . . .
C(12) C(13) C(12) 114.4(11) yes . . 4_555
C(12) C(13) C(14) 122.5(6) yes . . .
C(12) C(13) C(14) 122.5(6) yes 4_555 . .
C(15) C(16) C(17) 120.7(3) yes . . .
C(15) C(16) C(17) 120.7(3) yes . . 2_556
C(17) C(16) C(17) 118.6(5) yes . . 2_556
C(16) C(17) C(17) 120.7(4) yes . . 4_555
C(7) C(8) H(1) 119.8 no . . .
C(8) C(8) H(1) 119.8 no 2_555 . .
C(10) C(9) H(2) 109.4 no . . .
C(10) C(9) H(2) 109.4 no . . 4_555
C(10) C(9) H(3) 109.5 no . . .
C(10) C(9) H(3) 109.5 no . . 4_555
C(10) C(9) H(4) 109.5 no . . .
C(10) C(9) H(4) 109.5 no . . 4_555
H(2) C(9) H(2) 50.7 no . . 4_555
H(2) C(9) H(3) 109.5 no . . .
H(2) C(9) H(3) 140.6 no . . 4_555
H(2) C(9) H(4) 109.4 no . . .
H(2) C(9) H(4) 61.7 no . . 4_555
H(2) C(9) H(3) 140.6 no 4_555 . .
H(2) C(9) H(3) 109.5 no 4_555 . 4_555
H(2) C(9) H(4) 61.7 no 4_555 . .
H(2) C(9) H(4) 109.4 no 4_555 . 4_555
H(3) C(9) H(3) 61.7 no . . 4_555
H(3) C(9) H(4) 109.5 no . . .
H(3) C(9) H(4) 50.8 no . . 4_555
H(3) C(9) H(4) 50.8 no 4_555 . .
H(3) C(9) H(4) 109.5 no 4_555 . 4_555
H(4) C(9) H(4) 140.6 no . . 4_555
C(10) C(11) H(5) 121.9 no . . .
C(12) C(11) H(5) 121.7 no . . .
C(11) C(12) H(6) 117.1 no . . .
C(13) C(12) H(6) 117.1 no . . .
C(13) C(14) H(7) 109.5 no . . .
C(13) C(14) H(7) 109.5 no . . 4_555
C(13) C(14) H(8) 109.6 no . . .
C(13) C(14) H(8) 109.6 no . . 4_555
C(13) C(14) H(9) 109.6 no . . .
C(13) C(14) H(9) 109.6 no . . 4_555
H(7) C(14) H(7) 55.4 no . . 4_555
H(7) C(14) H(8) 109.3 no . . .
H(7) C(14) H(8) 56.9 no . . 4_555
H(7) C(14) H(9) 109.4 no . . .
H(7) C(14) H(9) 140.9 no . . 4_555
H(7) C(14) H(8) 56.9 no 4_555 . .
H(7) C(14) H(8) 109.3 no 4_555 . 4_555
H(7) C(14) H(9) 140.9 no 4_555 . .
H(7) C(14) H(9) 109.4 no 4_555 . 4_555
H(8) C(14) H(8) 140.9 no . . 4_555
H(8) C(14) H(9) 109.5 no . . .
H(8) C(14) H(9) 55.5 no . . 4_555
H(8) C(14) H(9) 55.5 no 4_555 . .
H(8) C(14) H(9) 109.5 no 4_555 . 4_555
H(9) C(14) H(9) 57.0 no . . 4_555
C(16) C(15) H(10) 109.5 no . . .
C(16) C(15) H(10) 109.5 no . . 2_556
C(16) C(15) H(11) 109.5 no . . .
C(16) C(15) H(11) 109.5 no . . 2_556
C(16) C(15) H(12) 109.5 no . . .
C(16) C(15) H(12) 109.5 no . . 2_556
H(10) C(15) H(10) 141.0 no . . 2_556
H(10) C(15) H(11) 109.5 no . . .
H(10) C(15) H(11) 56.2 no . . 2_556
H(10) C(15) H(12) 109.4 no . . .
H(10) C(15) H(12) 56.3 no . . 2_556
H(10) C(15) H(11) 56.2 no 2_556 . .
H(10) C(15) H(11) 109.5 no 2_556 . 2_556
H(10) C(15) H(12) 56.3 no 2_556 . .
H(10) C(15) H(12) 109.4 no 2_556 . 2_556
H(11) C(15) H(11) 141.0 no . . 2_556
H(11) C(15) H(12) 109.4 no . . .
H(11) C(15) H(12) 56.2 no . . 2_556
H(11) C(15) H(12) 56.2 no 2_556 . .
H(11) C(15) H(12) 109.4 no 2_556 . 2_556
H(12) C(15) H(12) 141.0 no . . 2_556
C(16) C(17) H(13) 119.5 no . . .
C(17) C(17) H(13) 119.8 no 4_555 . .

loop_
_geom_bond_atom_site_label_1
_geom_bond_atom_site_label_2
_geom_bond_distance
_geom_bond_publ_flag
_geom_bond_site_symmetry_1
_geom_bond_site_symmetry_2
Ru(1) Ru(1) 2.2921(2) yes . 7_556
Ru(1) O(1) 2.0664(19) yes . .
Ru(1) O(2) 2.0774(19) yes . .
Ru(1) O(3) 2.0786(19) yes . .
Ru(1) O(4) 2.0622(19) yes . .
Ru(1) N(1) 2.284(2) yes . .
F(1) C(2) 1.321(4) yes . .
F(2) C(2) 1.335(4) yes . .
F(3) C(2) 1.331(4) yes . .
F(4) C(4) 1.307(4) yes . .
F(5) C(4) 1.357(4) yes . .
F(6) C(4) 1.315(3) yes . .
O(1) C(1) 1.248(3) yes . .
O(2) C(3) 1.248(3) yes . .
O(3) C(1) 1.259(3) yes . 7_556
O(4) C(3) 1.244(3) yes . 7_556
N(1) C(5) 1.140(3) yes . .
C(1) C(2) 1.523(4) yes . .
C(3) C(4) 1.550(4) yes . .
C(5) C(6) 1.433(3) yes . .
C(6) C(7) 1.393(4) yes . .
C(7) C(8) 1.443(3) yes . .
C(7) C(8) 1.443(3) yes . 4_555
C(8) C(8) 1.359(3) yes . 2_555
C(9) C(10) 1.23(2) yes . .
C(10) C(11) 1.462(9) yes . .
C(10) C(11) 1.462(9) yes . 4_555
C(11) C(12) 1.363(13) yes . .
C(12) C(13) 1.414(11) yes . .
C(13) C(14) 1.46(2) yes . .
C(15) C(16) 1.581(8) yes . .
C(16) C(17) 1.355(5) yes . .
C(16) C(17) 1.355(5) yes . 2_556
C(17) C(17) 1.332(8) yes . 4_555
C(8) H(1) 0.950 no . .
C(9) H(2) 0.951 no . .
C(9) H(2) 0.951 no . 4_555
C(9) H(3) 0.950 no . .
C(9) H(3) 0.950 no . 4_555
C(9) H(4) 0.949 no . .
C(9) H(4) 0.949 no . 4_555
C(11) H(5) 0.950 no . .
C(12) H(6) 0.951 no . .
C(14) H(7) 0.952 no . .
C(14) H(7) 0.952 no . 4_555
C(14) H(8) 0.951 no . .
C(14) H(8) 0.951 no . 4_555
C(14) H(9) 0.950 no . .
C(14) H(9) 0.950 no . 4_555
C(15) H(10) 0.950 no . .
C(15) H(10) 0.950 no . 2_556
C(15) H(11) 0.951 no . .
C(15) H(11) 0.951 no . 2_556
C(15) H(12) 0.950 no . .
C(15) H(12) 0.950 no . 2_556
C(17) H(13) 0.949 no . .

loop_
_geom_contact_atom_site_label_1
_geom_contact_atom_site_label_2
_geom_contact_distance
_geom_contact_publ_flag
_geom_contact_site_symmetry_1
_geom_contact_site_symmetry_2
F(1) F(1) 3.432(3) ? . 7_555
F(1) F(3) 3.308(3) ? . 7_555
F(1) F(5) 3.545(3) ? . 8_555
F(1) F(6) 2.806(3) ? . 7_555
F(1) F(6) 3.583(3) ? . 8_555
F(1) O(1) 3.137(2) ? . 7_555
F(1) O(2) 3.179(2) ? . 7_555
F(1) C(1) 3.418(3) ? . 7_555
F(1) C(2) 3.558(4) ? . 7_555
F(1) C(3) 3.490(3) ? . 7_555
F(2) F(2) 3.332(3) ? . 2_655
F(2) F(5) 2.934(3) ? . 8_555
F(2) F(6) 3.337(3) ? . 8_555
F(2) C(8) 3.352(3) ? . 7_555
F(2) C(8) 3.370(3) ? . 8_555
F(2) C(15) 3.509(3) ? . 7_556
F(3) F(1) 3.308(3) ? . 7_555
F(3) O(1) 3.116(2) ? . 7_555
F(3) N(1) 3.441(2) ? . 7_555
F(3) C(5) 3.560(3) ? . 7_555
F(3) C(8) 3.408(3) ? . 7_555
F(3) C(11) 3.541(5) ? . 7_555
F(3) C(12) 3.180(7) ? . 7_555
F(4) F(4) 3.119(3) ? . 2_556
F(4) F(5) 3.410(3) ? . 2_556
F(4) C(9) 3.527(7) ? . 5_455
F(5) F(1) 3.545(3) ? . 8_455
F(5) F(2) 2.934(3) ? . 8_455
F(5) F(4) 3.410(3) ? . 2_556
F(5) F(5) 2.831(3) ? . 2_556
F(5) O(1) 3.262(3) ? . 8_455
F(5) O(2) 3.509(3) ? . 2_556
F(5) O(3) 3.574(3) ? . 2_556
F(5) O(4) 3.236(3) ? . 8_455
F(5) C(1) 3.123(3) ? . 8_455
F(5) C(2) 3.356(4) ? . 8_455
F(5) C(3) 3.067(3) ? . 2_556
F(5) C(4) 3.254(4) ? . 2_556
F(6) F(1) 2.806(3) ? . 7_555
F(6) F(1) 3.583(3) ? . 8_455
F(6) F(2) 3.337(3) ? . 8_455
F(6) C(12) 3.557(7) ? . 7_555
O(1) F(1) 3.137(2) ? . 7_555
O(1) F(3) 3.116(2) ? . 7_555
O(1) F(5) 3.262(3) ? . 8_555
O(2) F(1) 3.179(2) ? . 7_555
O(2) F(5) 3.509(3) ? . 2_556
O(2) C(15) 3.350(4) ? . .
O(3) F(5) 3.574(3) ? . 2_556
O(3) C(15) 3.246(2) ? . .
O(4) F(5) 3.236(3) ? . 8_555
N(1) F(3) 3.441(2) ? . 7_555
N(1) C(11) 3.588(7) ? . .
N(1) C(17) 3.529(5) ? . .
C(1) F(1) 3.418(3) ? . 7_555
C(1) F(5) 3.123(3) ? . 8_555
C(2) F(1) 3.558(4) ? . 7_555
C(2) F(5) 3.356(4) ? . 8_555
C(3) F(1) 3.490(3) ? . 7_555
C(3) F(5) 3.067(3) ? . 2_556
C(4) F(5) 3.254(4) ? . 2_556
C(5) F(3) 3.560(3) ? . 7_555
C(5) C(11) 3.561(7) ? . .
C(5) C(16) 3.385(2) ? . .
C(5) C(17) 3.287(5) ? . .
C(6) C(16) 3.589(4) ? . .
C(6) C(16) 3.589(4) ? . 3_556
C(6) C(17) 3.501(5) ? . .
C(6) C(17) 3.501(5) ? . 4_555
C(7) C(8) 2.432(3) ? . 3_555
C(7) C(17) 3.491(5) ? . 2_556
C(7) C(17) 3.491(5) ? . 3_556
C(8) F(2) 3.352(3) ? . 7_555
C(8) F(2) 3.370(3) ? . 8_455
C(8) F(3) 3.408(3) ? . 7_555
C(8) C(8) 2.838(3) ? . 3_555
C(8) C(17) 3.593(5) ? . 2_556
C(9) F(4) 3.527(7) ? . 5_545
C(9) F(4) 3.527(7) ? . 8_555
C(11) F(3) 3.541(5) ? . 7_555
C(11) N(1) 3.588(7) ? . .
C(11) C(5) 3.561(7) ? . .
C(12) F(3) 3.180(6) ? . 7_555
C(12) F(6) 3.557(7) ? . 7_555
C(15) F(2) 3.509(3) ? . 7_556
C(15) F(2) 3.509(3) ? . 8_455
C(15) O(2) 3.350(4) ? . .
C(15) O(2) 3.350(4) ? . 2_556
C(15) O(3) 3.246(2) ? . .
C(15) O(3) 3.246(2) ? . 2_556
C(16) C(5) 3.385(2) ? . .
C(16) C(5) 3.385(2) ? . 2_556
C(16) C(6) 3.589(4) ? . .
C(16) C(6) 3.589(4) ? . 2_556
C(16) C(16) 2.715(8) ? . 3_556
C(16) C(17) 2.335(7) ? . 3_556
C(17) N(1) 3.529(5) ? . .
C(17) C(5) 3.287(5) ? . .
C(17) C(6) 3.501(5) ? . .
C(17) C(7) 3.491(5) ? . 2_556
C(17) C(8) 3.593(5) ? . 2_556
C(17) C(16) 2.335(7) ? . 3_556
C(17) C(17) 2.684(6) ? . 3_556
Ru(1) H(10) 3.228 ? . .
Ru(1) H(11) 3.408 ? . 2_556
F(1) H(5) 3.222 ? . .
F(1) H(6) 3.207 ? . .
F(2) H(1) 2.847 ? . 7_555
F(2) H(1) 2.867 ? . 8_555
F(2) H(10) 3.351 ? . 8_555
F(2) H(11) 2.844 ? . 8_555
F(2) H(12) 2.613 ? . 7_556
F(2) H(13) 3.568 ? . 7_556
F(3) H(1) 2.809 ? . 7_555
F(3) H(5) 3.410 ? . 7_555
F(3) H(6) 2.607 ? . 7_555
F(4) H(2) 3.241 ? . 5_455
F(4) H(2) 3.229 ? . 7_556
F(4) H(2) 2.631 ? . 8_455
F(4) H(3) 3.595 ? . 7_556
F(4) H(4) 3.061 ? . 5_455
F(4) H(4) 3.136 ? . 6_556
F(4) H(5) 3.292 ? . 8_455
F(4) H(7) 3.597 ? . 6_555
F(4) H(7) 3.007 ? . 7_555
F(4) H(8) 3.462 ? . 6_555
F(5) H(5) 3.196 ? . 8_455
F(5) H(10) 3.393 ? . .
F(5) H(10) 3.584 ? . 2_556
F(5) H(11) 3.224 ? . .
F(5) H(12) 3.119 ? . 2_556
F(6) H(5) 3.440 ? . 8_455
F(6) H(6) 3.130 ? . 7_555
O(1) H(5) 2.900 ? . .
O(2) H(10) 2.486 ? . .
O(2) H(11) 3.579 ? . .
O(2) H(11) 2.949 ? . 2_556
O(2) H(12) 2.870 ? . 2_556
O(3) H(6) 3.430 ? . 1_556
O(3) H(8) 3.361 ? . 4_556
O(3) H(9) 3.498 ? . 1_556
O(3) H(10) 2.718 ? . .
O(3) H(11) 2.311 ? . 2_556
O(3) H(12) 2.972 ? . .
O(3) H(12) 3.596 ? . 2_556
O(3) H(13) 2.999 ? . .
O(4) H(3) 3.213 ? . .
O(4) H(4) 3.011 ? . 4_555
O(4) H(6) 3.448 ? . 1_556
O(4) H(7) 3.051 ? . 1_556
O(4) H(8) 2.873 ? . 4_556
N(1) H(3) 2.943 ? . .
N(1) H(3) 3.597 ? . 4_555
N(1) H(4) 3.344 ? . 4_555
N(1) H(5) 3.341 ? . .
N(1) H(8) 3.314 ? . 4_556
N(1) H(9) 3.464 ? . 1_556
N(1) H(10) 2.836 ? . .
N(1) H(11) 3.283 ? . 2_556
N(1) H(12) 3.407 ? . 2_556
N(1) H(13) 3.360 ? . .
C(1) H(6) 3.578 ? . 7_555
C(1) H(11) 3.070 ? . 8_555
C(1) H(12) 3.497 ? . 7_556
C(2) H(1) 3.362 ? . 7_555
C(2) H(6) 3.596 ? . 7_555
C(2) H(11) 3.462 ? . 8_555
C(2) H(12) 3.544 ? . 7_556
C(3) H(6) 3.563 ? . 7_555
C(3) H(10) 3.404 ? . .
C(4) H(5) 3.544 ? . 8_455
C(5) H(3) 2.956 ? . .
C(5) H(3) 3.335 ? . 4_555
C(5) H(4) 3.535 ? . 4_555
C(5) H(9) 3.593 ? . 1_556
C(5) H(10) 3.215 ? . .
C(5) H(12) 3.589 ? . 2_556
C(5) H(13) 3.395 ? . .
C(6) H(3) 3.550 ? . .
C(6) H(3) 3.550 ? . 4_555
C(7) H(1) 3.293 ? . 3_555
C(8) H(13) 3.470 ? . 2_556
C(9) H(7) 2.978 ? . 1_556
C(9) H(7) 2.978 ? . 4_556
C(9) H(8) 3.559 ? . 1_556
C(9) H(8) 3.559 ? . 4_556
C(14) H(3) 3.032 ? . 1_554
C(14) H(3) 3.032 ? . 4_554
C(14) H(4) 3.515 ? . 1_554
C(14) H(4) 3.515 ? . 4_554
C(14) H(13) 3.304 ? . 1_554
C(14) H(13) 3.304 ? . 4_554
C(16) H(13) 3.191 ? . 3_556
C(17) H(9) 2.993 ? . 1_556
C(17) H(9) 3.188 ? . 4_556
H(1) F(2) 2.847 ? . 7_555
H(1) F(2) 2.867 ? . 8_455
H(1) F(3) 2.809 ? . 7_555
H(1) C(2) 3.362 ? . 7_555
H(1) H(10) 3.339 ? . .
H(1) H(12) 3.081 ? . 2_556
H(1) H(13) 3.586 ? . 2_556
H(2) F(4) 3.241 ? . 5_545
H(2) F(4) 3.229 ? . 7_556
H(2) F(4) 2.631 ? . 8_555
H(2) H(2) 3.481 ? . 2_656
H(2) H(2) 3.575 ? . 3_656
H(2) H(7) 3.187 ? . 1_556
H(2) H(7) 3.298 ? . 4_556
H(3) F(4) 3.595 ? . 7_556
H(3) O(4) 3.213 ? . .
H(3) N(1) 2.943 ? . .
H(3) N(1) 3.597 ? . 4_555
H(3) C(5) 2.956 ? . .
H(3) C(5) 3.335 ? . 4_555
H(3) C(6) 3.550 ? . .
H(3) C(14) 3.032 ? . 1_556
H(3) H(7) 2.346 ? . 1_556
H(3) H(7) 2.523 ? . 4_556
H(3) H(8) 3.065 ? . 1_556
H(3) H(8) 2.766 ? . 4_556
H(3) H(9) 3.257 ? . 1_556
H(3) H(9) 3.389 ? . 4_556
H(4) F(4) 3.061 ? . 5_545
H(4) F(4) 3.136 ? . 6_546
H(4) O(4) 3.011 ? . 4_555
H(4) N(1) 3.344 ? . 4_555
H(4) C(5) 3.535 ? . 4_555
H(4) C(14) 3.515 ? . 1_556
H(4) H(7) 2.969 ? . 1_556
H(4) H(7) 2.689 ? . 4_556
H(4) H(8) 3.180 ? . 1_556
H(5) F(1) 3.222 ? . .
H(5) F(3) 3.410 ? . 7_555
H(5) F(4) 3.292 ? . 8_555
H(5) F(5) 3.196 ? . 8_555
H(5) F(6) 3.440 ? . 8_555
H(5) O(1) 2.900 ? . .
H(5) N(1) 3.341 ? . .
H(5) C(4) 3.544 ? . 8_555
H(6) F(1) 3.207 ? . .
H(6) F(3) 2.607 ? . 7_555
H(6) F(6) 3.130 ? . 7_555
H(6) O(3) 3.430 ? . 1_554
H(6) O(4) 3.448 ? . 1_554
H(6) C(1) 3.578 ? . 7_555
H(6) C(2) 3.596 ? . 7_555
H(6) C(3) 3.563 ? . 7_555
H(7) F(4) 3.597 ? . 6_545
H(7) F(4) 3.007 ? . 7_555
H(7) O(4) 3.051 ? . 1_554
H(7) C(9) 2.978 ? . 1_554
H(7) H(2) 3.187 ? . 1_554
H(7) H(2) 3.298 ? . 4_554
H(7) H(3) 2.346 ? . 1_554
H(7) H(3) 2.523 ? . 4_554
H(7) H(4) 2.969 ? . 1_554
H(7) H(4) 2.689 ? . 4_554
H(8) F(4) 3.462 ? . 6_545
H(8) O(3) 3.361 ? . 4_554
H(8) O(4) 2.873 ? . 4_554
H(8) N(1) 3.314 ? . 4_554
H(8) C(9) 3.559 ? . 1_554
H(8) H(3) 3.065 ? . 1_554
H(8) H(3) 2.766 ? . 4_554
H(8) H(4) 3.180 ? . 1_554
H(8) H(13) 3.009 ? . 4_554
H(9) O(3) 3.498 ? . 1_554
H(9) N(1) 3.464 ? . 1_554
H(9) C(5) 3.593 ? . 1_554
H(9) C(17) 2.993 ? . 1_554
H(9) C(17) 3.188 ? . 4_554
H(9) H(3) 3.257 ? . 1_554
H(9) H(3) 3.389 ? . 4_554
H(9) H(13) 2.369 ? . 1_554
H(9) H(13) 2.771 ? . 4_554
H(10) Ru(1) 3.228 ? . .
H(10) F(2) 3.351 ? . 8_455
H(10) F(5) 3.393 ? . .
H(10) F(5) 3.584 ? . 2_556
H(10) O(2) 2.486 ? . .
H(10) O(3) 2.718 ? . .
H(10) N(1) 2.836 ? . .
H(10) C(3) 3.404 ? . .
H(10) C(5) 3.215 ? . .
H(10) H(1) 3.339 ? . .
H(11) Ru(1) 3.408 ? . 2_556
H(11) F(2) 2.844 ? . 8_455
H(11) F(5) 3.224 ? . .
H(11) O(2) 3.579 ? . .
H(11) O(2) 2.949 ? . 2_556
H(11) O(3) 2.311 ? . 2_556
H(11) N(1) 3.283 ? . 2_556
H(11) C(1) 3.070 ? . 8_455
H(11) C(2) 3.462 ? . 8_455
H(12) F(2) 2.613 ? . 7_556
H(12) F(5) 3.119 ? . 2_556
H(12) O(2) 2.870 ? . 2_556
H(12) O(3) 2.972 ? . .
H(12) O(3) 3.596 ? . 2_556
H(12) N(1) 3.407 ? . 2_556
H(12) C(1) 3.497 ? . 7_556
H(12) C(2) 3.544 ? . 7_556
H(12) C(5) 3.589 ? . 2_556
H(12) H(1) 3.081 ? . 2_556
H(13) F(2) 3.568 ? . 7_556
H(13) O(3) 2.999 ? . .
H(13) N(1) 3.360 ? . .
H(13) C(5) 3.395 ? . .
H(13) C(8) 3.470 ? . 2_556
H(13) C(14) 3.304 ? . 1_556
H(13) C(16) 3.191 ? . 3_556
H(13) H(1) 3.586 ? . 2_556
H(13) H(8) 3.009 ? . 4_556
H(13) H(9) 2.369 ? . 1_556
H(13) H(9) 2.771 ? . 4_556
Ru(1) Ru(1) 2.2921(2) ? . 7_556
